data_4074255
loop_
_publ_author_name
'Ma, Liping'
'Zhang, Jie'
'Zhang, Zhengxing'
'Cai, Ruifang'
'Chen, Zhenxia'
'Zhou, Xigeng'

_publ_section_title
;
 Reactivity of Organolanthanide Derivatives Containing
 theo-Aminothiophenolate Ligand toward Carbodiimide
;
_journal_issue 19
_journal_name_full Organometallics
_journal_page_first 4571
_journal_paper_doi 10.1021/om060491h
_journal_volume 25
_journal_year 2006
_chemical_formula_sum 'C42 H56 Dy2 N4 O2 S2'
_chemical_formula_weight 1038.0
_chemical_name_systematic
; 
 ? 
;
_space_group_IT_number 15
_symmetry_cell_setting monoclinic
_symmetry_space_group_name_Hall '-C 2yc'
_symmetry_space_group_name_H-M 'C 1 2/c 1'
_atom_sites_solution_hydrogens geom
_atom_sites_solution_primary direct
_atom_sites_solution_secondary difmap
_audit_creation_method SHELXL-97
_cell_angle_alpha 90.00
_cell_angle_beta 96.285(5)
_cell_angle_gamma 90.00
_cell_formula_units_Z 8
_cell_length_a 14.524(6)
_cell_length_b 19.149(7)
_cell_length_c 30.795(11)
_cell_measurement_temperature 298(2)
_cell_volume 8513(6)
_computing_structure_refinement 'SHELXL-97 (Sheldrick, 1997)'
_computing_structure_solution 'SHELXS-97 (Sheldrick, 1990)'
_diffrn_ambient_temperature 298(2)
_diffrn_measured_fraction_theta_full 0.998
_diffrn_measured_fraction_theta_max 0.998
_diffrn_radiation_monochromator graphite
_diffrn_radiation_source 'fine-focus sealed tube'
_diffrn_radiation_type MoK\a
_diffrn_radiation_wavelength 0.71073
_diffrn_reflns_av_R_equivalents 0.0390
_diffrn_reflns_av_sigmaI/netI 0.0523
_diffrn_reflns_limit_h_max 17
_diffrn_reflns_limit_h_min -17
_diffrn_reflns_limit_k_max 22
_diffrn_reflns_limit_k_min -20
_diffrn_reflns_limit_l_max 36
_diffrn_reflns_limit_l_min -25
_diffrn_reflns_number 17751
_diffrn_reflns_theta_full 25.01
_diffrn_reflns_theta_max 25.01
_diffrn_reflns_theta_min 1.77
_exptl_absorpt_coefficient_mu 3.620
_exptl_absorpt_correction_T_max 0.2927
_exptl_absorpt_correction_T_min 0.2200
_exptl_crystal_density_diffrn 1.620
_exptl_crystal_density_method 'not measured'
_exptl_crystal_F_000 4128
_exptl_crystal_size_max 0.60
_exptl_crystal_size_mid 0.45
_exptl_crystal_size_min 0.45
_refine_diff_density_max 0.888
_refine_diff_density_min -0.603
_refine_diff_density_rms 0.097
_refine_ls_extinction_method none
_refine_ls_goodness_of_fit_ref 1.045
_refine_ls_hydrogen_treatment constr
_refine_ls_matrix_type full
_refine_ls_number_parameters 469
_refine_ls_number_reflns 7505
_refine_ls_number_restraints 0
_refine_ls_restrained_S_all 1.045
_refine_ls_R_factor_all 0.0610
_refine_ls_R_factor_gt 0.0389
_refine_ls_shift/su_max 0.001
_refine_ls_shift/su_mean 0.000
_refine_ls_structure_factor_coef Fsqd
_refine_ls_weighting_details 'calc w=1/[\s^2^(Fo^2^)+(0.0326P)^2^+0.0000P] where P=(Fo^2^+2Fc^2^)/3'
_refine_ls_weighting_scheme calc
_refine_ls_wR_factor_gt 0.0750
_refine_ls_wR_factor_ref 0.0819
_reflns_number_gt 5692
_reflns_number_total 7505
_reflns_threshold_expression >2sigma(I)
_cod_data_source_file om060491hsi20060717_022656.cif
_cod_data_source_block f51116c
_cod_depositor_comments
;
The following automatic conversions were performed:

'_symmetry_cell_setting' value 'Monoclinic' changed to 'monoclinic'
according to /home/saulius/struct/CIF-dictionaries/cif_core.dic
dictionary named 'cif_core.dic' version 2.4.1 from 2010-06-29.

Automatic conversion script
Id: cif_fix_values 1715 2011-07-08 13:25:40Z adriana 

The following automatic conversions were performed:

'_refine_ls_hydrogen_treatment' value 'const' was replaced with the
value 'constr' as specified in the replacement file
'src/cod-tools/trunk/data/replacement-values/replacement_values.lst'.

Automatic conversion script
Id: cif_fix_values 5376 2017-05-30 11:51:03Z andrius 
;
_cod_original_cell_volume 8514(6)
_cod_original_sg_symbol_H-M C2/c
_cod_original_formula_sum 'C33.60 H44.80 Dy1.60 N3.20 O1.60 S1.60'
_cod_database_code 4074255

loop_
_symmetry_equiv_pos_as_xyz
'x, y, z'
'-x, y, -z+1/2'
'x+1/2, y+1/2, z'
'-x+1/2, y+1/2, -z+1/2'
'-x, -y, -z'
'x, -y, z-1/2'
'-x+1/2, -y+1/2, -z'
'x+1/2, -y+1/2, z-1/2'

loop_
_atom_site_label
_atom_site_type_symbol
_atom_site_fract_x
_atom_site_fract_y
_atom_site_fract_z
_atom_site_U_iso_or_equiv
_atom_site_adp_type
_atom_site_occupancy
_atom_site_symmetry_multiplicity
_atom_site_calc_flag
_atom_site_refinement_flags
Dy1 Dy 0.225449(19) 0.317230(15) 0.138238(8) 0.03965(9) Uani 1 1 d .
Dy2 Dy 0.05473(2) 0.149208(16) 0.083781(9) 0.04718(10) Uani 1 1 d .
S1 S 0.05263(10) 0.25299(8) 0.14850(5) 0.0432(4) Uani 1 1 d .
S2 S 0.24359(11) 0.19508(8) 0.09093(5) 0.0487(4) Uani 1 1 d .
N1 N -0.1070(3) 0.1774(3) 0.10484(16) 0.0501(13) Uani 1 1 d .
H1B H -0.1491 0.1608 0.0838 0.060 Uiso 1 1 calc R
H1C H -0.1147 0.1543 0.1296 0.060 Uiso 1 1 calc R
N2 N 0.2673(3) 0.2266(2) 0.18495(14) 0.0409(11) Uani 1 1 d .
N3 N 0.2661(4) 0.2291(3) 0.26228(15) 0.0545(14) Uani 1 1 d .
H3B H 0.2924 0.2510 0.2847 0.065 Uiso 1 1 calc R
N4 N 0.2485(3) 0.3293(3) 0.21637(14) 0.0463(13) Uani 1 1 d .
O1 O 0.3941(3) 0.3222(3) 0.14232(14) 0.0657(13) Uani 1 1 d .
C1 C 0.2421(5) 0.4519(3) 0.1187(2) 0.0600(18) Uani 1 1 d .
H1A H 0.2815 0.4857 0.1359 0.072 Uiso 1 1 calc R
C2 C 0.1481(5) 0.4418(4) 0.1213(3) 0.072(2) Uani 1 1 d .
H2A H 0.1109 0.4674 0.1407 0.086 Uiso 1 1 calc R
C3 C 0.1130(5) 0.4003(4) 0.0865(3) 0.075(2) Uani 1 1 d .
H3A H 0.0473 0.3917 0.0773 0.090 Uiso 1 1 calc R
C4 C 0.1869(6) 0.3844(4) 0.0621(2) 0.068(2) Uani 1 1 d .
H4A H 0.1810 0.3627 0.0331 0.081 Uiso 1 1 calc R
C5 C 0.2659(5) 0.4163(4) 0.0824(2) 0.0627(19) Uani 1 1 d .
H5A H 0.3248 0.4208 0.0700 0.075 Uiso 1 1 calc R
C6 C -0.0565(4) 0.2914(3) 0.13277(17) 0.0409(14) Uani 1 1 d .
C7 C -0.0766(4) 0.3602(3) 0.1410(2) 0.0518(16) Uani 1 1 d .
H7A H -0.0316 0.3886 0.1558 0.062 Uiso 1 1 calc R
C8 C -0.1628(5) 0.3872(4) 0.1275(2) 0.0633(19) Uani 1 1 d .
H8A H -0.1756 0.4335 0.1338 0.076 Uiso 1 1 calc R
C9 C -0.2287(5) 0.3480(4) 0.1055(2) 0.067(2) Uani 1 1 d .
H9A H -0.2858 0.3675 0.0955 0.080 Uiso 1 1 calc R
C10 C -0.2116(5) 0.2797(4) 0.0979(2) 0.0622(18) Uani 1 1 d .
H10A H -0.2578 0.2521 0.0834 0.075 Uiso 1 1 calc R
C11 C -0.1268(4) 0.2508(3) 0.11138(18) 0.0470(15) Uani 1 1 d .
C12 C 0.3183(4) 0.1506(3) 0.13153(19) 0.0450(15) Uani 1 1 d .
C13 C 0.3749(5) 0.0989(4) 0.1188(2) 0.0634(19) Uani 1 1 d .
H13A H 0.3699 0.0854 0.0896 0.076 Uiso 1 1 calc R
C14 C 0.4390(5) 0.0665(4) 0.1484(3) 0.075(2) Uani 1 1 d .
H14A H 0.4760 0.0308 0.1394 0.090 Uiso 1 1 calc R
C15 C 0.4477(5) 0.0874(4) 0.1907(3) 0.069(2) Uani 1 1 d .
H15A H 0.4915 0.0663 0.2108 0.083 Uiso 1 1 calc R
C16 C 0.3922(4) 0.1393(3) 0.2041(2) 0.0526(16) Uani 1 1 d .
H16A H 0.4002 0.1534 0.2332 0.063 Uiso 1 1 calc R
C17 C 0.3250(4) 0.1713(3) 0.17576(19) 0.0443(15) Uani 1 1 d .
C18 C 0.2609(4) 0.2616(3) 0.22224(17) 0.0408(14) Uani 1 1 d .
C19 C 0.2292(5) 0.1597(3) 0.2687(2) 0.0585(18) Uani 1 1 d .
H19A H 0.2474 0.1292 0.2455 0.070 Uiso 1 1 calc R
C20 C 0.1250(5) 0.1611(4) 0.2656(2) 0.081(2) Uani 1 1 d .
H20A H 0.1005 0.1777 0.2372 0.121 Uiso 1 1 calc R
H20B H 0.1059 0.1918 0.2876 0.121 Uiso 1 1 calc R
H20C H 0.1022 0.1149 0.2700 0.121 Uiso 1 1 calc R
C21 C 0.2706(5) 0.1313(4) 0.3119(2) 0.074(2) Uani 1 1 d .
H21A H 0.3369 0.1303 0.3127 0.110 Uiso 1 1 calc R
H21B H 0.2481 0.0848 0.3156 0.110 Uiso 1 1 calc R
H21C H 0.2534 0.1606 0.3350 0.110 Uiso 1 1 calc R
C22 C 0.2234(5) 0.3767(3) 0.25058(19) 0.0538(17) Uani 1 1 d .
H22A H 0.2406 0.3545 0.2790 0.065 Uiso 1 1 calc R
C23 C 0.1222(6) 0.3895(5) 0.2458(3) 0.118(4) Uani 1 1 d .
H23A H 0.0901 0.3458 0.2470 0.177 Uiso 1 1 calc R
H23B H 0.1041 0.4116 0.2182 0.177 Uiso 1 1 calc R
H23C H 0.1068 0.4192 0.2690 0.177 Uiso 1 1 calc R
C24 C 0.2748(7) 0.4428(4) 0.2494(3) 0.106(3) Uani 1 1 d .
H24A H 0.3401 0.4334 0.2527 0.158 Uiso 1 1 calc R
H24B H 0.2599 0.4725 0.2728 0.158 Uiso 1 1 calc R
H24C H 0.2579 0.4658 0.2220 0.158 Uiso 1 1 calc R
C25 C 0.0246(9) 0.2383(6) 0.0166(3) 0.105(4) Uani 1 1 d .
H25A H 0.0244 0.2894 0.0189 0.126 Uiso 1 1 calc R
C26 C -0.0525(7) 0.1964(6) 0.0134(2) 0.090(3) Uani 1 1 d .
H26A H -0.1164 0.2129 0.0132 0.108 Uiso 1 1 calc R
C27 C -0.0278(7) 0.1317(6) 0.0038(2) 0.093(3) Uani 1 1 d .
H27A H -0.0709 0.0938 -0.0055 0.112 Uiso 1 1 calc R
C28 C 0.0660(8) 0.1306(7) 0.0006(3) 0.115(4) Uani 1 1 d .
H28A H 0.0998 0.0928 -0.0121 0.138 Uiso 1 1 calc R
C29 C 0.0984(8) 0.1985(9) 0.0080(3) 0.129(5) Uani 1 1 d .
H29A H 0.1593 0.2161 0.0022 0.155 Uiso 1 1 calc R
C30 C 0.0335(8) 0.0546(4) 0.1462(3) 0.089(3) Uani 1 1 d .
H30A H 0.0072 0.0641 0.1735 0.107 Uiso 1 1 calc R
C31 C 0.1253(7) 0.0554(4) 0.1411(3) 0.089(3) Uani 1 1 d .
H31A H 0.1755 0.0641 0.1644 0.107 Uiso 1 1 calc R
C32 C 0.1362(7) 0.0284(5) 0.1011(4) 0.106(3) Uani 1 1 d .
H32A H 0.1949 0.0133 0.0913 0.127 Uiso 1 1 calc R
C33 C 0.0498(10) 0.0122(4) 0.0816(3) 0.106(3) Uani 1 1 d .
H33A H 0.0372 -0.0159 0.0550 0.128 Uiso 1 1 calc R
C34 C -0.0139(6) 0.0288(5) 0.1094(4) 0.097(3) Uani 1 1 d .
H34A H -0.0794 0.0152 0.1059 0.116 Uiso 1 1 calc R
C35 C 0.4525(5) 0.2979(5) 0.1105(2) 0.093(3) Uani 1 1 d .
H35A H 0.4252 0.2575 0.0950 0.111 Uiso 1 1 calc R
H35B H 0.4612 0.3344 0.0894 0.111 Uiso 1 1 calc R
C36 C 0.5364(7) 0.2804(7) 0.1342(5) 0.161(5) Uani 1 1 d .
H36A H 0.5871 0.2872 0.1165 0.193 Uiso 1 1 calc R
H36B H 0.5360 0.2319 0.1433 0.193 Uiso 1 1 calc R
C37 C 0.5469(6) 0.3254(7) 0.1715(4) 0.155(5) Uani 1 1 d .
H37A H 0.5776 0.3012 0.1967 0.185 Uiso 1 1 calc R
H37B H 0.5828 0.3664 0.1658 0.185 Uiso 1 1 calc R
C38 C 0.4548(5) 0.3442(5) 0.1786(3) 0.099(3) Uani 1 1 d .
H38A H 0.4382 0.3221 0.2050 0.118 Uiso 1 1 calc R
H38B H 0.4505 0.3944 0.1821 0.118 Uiso 1 1 calc R
C39 C 0.7219(7) 0.0826(7) 0.0100(4) 0.140(4) Uani 1 1 d .
H39A H 0.7570 0.0398 0.0152 0.168 Uiso 1 1 calc R
H39B H 0.7499 0.1099 -0.0116 0.168 Uiso 1 1 calc R
C40 C 0.6267(8) 0.0669(7) -0.0053(4) 0.142(5) Uani 1 1 d .
H40A H 0.6214 0.0191 -0.0156 0.171 Uiso 1 1 calc R
H40B H 0.6051 0.0976 -0.0293 0.171 Uiso 1 1 calc R
C41 C 0.5714(7) 0.0768(5) 0.0305(3) 0.116(4) Uani 1 1 d .
H41A H 0.5558 0.0325 0.0431 0.139 Uiso 1 1 calc R
H41B H 0.5149 0.1022 0.0213 0.139 Uiso 1 1 calc R
C42 C 0.6337(8) 0.1178(5) 0.0615(3) 0.114(3) Uani 1 1 d .
H42A H 0.6100 0.1650 0.0632 0.136 Uiso 1 1 calc R
H42B H 0.6365 0.0971 0.0903 0.136 Uiso 1 1 calc R
O2 O 0.7223(5) 0.1196(4) 0.0479(2) 0.115(2) Uani 1 1 d .

loop_
_atom_site_aniso_label
_atom_site_aniso_U_11
_atom_site_aniso_U_22
_atom_site_aniso_U_33
_atom_site_aniso_U_23
_atom_site_aniso_U_13
_atom_site_aniso_U_12
Dy1 0.03551(17) 0.04432(18) 0.03914(16) 0.00119(13) 0.00420(11) 0.00141(14)
Dy2 0.04402(19) 0.0534(2) 0.04478(17) -0.01350(14) 0.00773(13) -0.00609(15)
S1 0.0361(9) 0.0496(9) 0.0440(9) -0.0070(7) 0.0048(6) -0.0008(7)
S2 0.0429(10) 0.0567(11) 0.0473(9) -0.0089(7) 0.0081(7) 0.0023(8)
N1 0.042(3) 0.053(3) 0.055(3) -0.007(3) 0.004(2) -0.008(3)
N2 0.038(3) 0.046(3) 0.038(3) 0.000(2) 0.000(2) 0.003(2)
N3 0.071(4) 0.053(3) 0.038(3) 0.004(2) -0.003(2) -0.010(3)
N4 0.047(3) 0.050(3) 0.041(3) -0.005(2) 0.004(2) 0.002(3)
O1 0.036(3) 0.103(4) 0.059(3) 0.006(3) 0.005(2) 0.000(3)
C1 0.066(5) 0.048(4) 0.067(5) 0.003(3) 0.013(4) -0.004(4)
C2 0.068(6) 0.060(5) 0.093(6) 0.020(4) 0.032(4) 0.028(4)
C3 0.047(5) 0.080(6) 0.095(6) 0.043(5) -0.005(4) 0.002(4)
C4 0.074(6) 0.072(5) 0.056(4) 0.020(4) 0.000(4) -0.003(4)
C5 0.067(5) 0.066(5) 0.060(4) 0.018(4) 0.027(4) -0.001(4)
C6 0.035(3) 0.048(4) 0.042(3) -0.003(3) 0.011(3) -0.004(3)
C7 0.042(4) 0.050(4) 0.065(4) -0.010(3) 0.011(3) -0.005(3)
C8 0.052(5) 0.055(5) 0.085(5) 0.001(4) 0.015(4) 0.012(4)
C9 0.043(5) 0.068(5) 0.090(5) 0.008(4) 0.007(4) 0.006(4)
C10 0.039(4) 0.068(5) 0.079(5) -0.001(4) 0.003(3) -0.008(4)
C11 0.041(4) 0.056(4) 0.046(4) 0.003(3) 0.012(3) -0.002(3)
C12 0.035(4) 0.045(4) 0.056(4) -0.003(3) 0.007(3) 0.000(3)
C13 0.050(5) 0.066(5) 0.074(5) -0.019(4) 0.008(4) 0.009(4)
C14 0.055(5) 0.064(5) 0.108(7) -0.015(5) 0.016(4) 0.020(4)
C15 0.052(5) 0.063(5) 0.090(6) 0.005(4) -0.007(4) 0.021(4)
C16 0.041(4) 0.049(4) 0.066(4) 0.002(3) 0.000(3) 0.007(3)
C17 0.035(4) 0.044(4) 0.054(4) -0.001(3) 0.007(3) 0.000(3)
C18 0.038(4) 0.048(4) 0.036(3) 0.001(3) 0.003(2) 0.002(3)
C19 0.063(5) 0.057(5) 0.057(4) 0.004(3) 0.013(3) -0.001(4)
C20 0.065(6) 0.102(7) 0.074(5) 0.019(4) 0.004(4) -0.005(5)
C21 0.089(6) 0.069(5) 0.063(5) 0.030(4) 0.007(4) 0.008(4)
C22 0.065(5) 0.054(4) 0.042(4) -0.009(3) 0.002(3) 0.009(4)
C23 0.080(7) 0.171(10) 0.102(7) -0.062(7) 0.009(5) 0.047(7)
C24 0.152(9) 0.074(6) 0.094(6) -0.034(5) 0.025(6) -0.024(6)
C25 0.139(10) 0.112(8) 0.058(5) 0.020(5) -0.020(6) -0.054(8)
C26 0.084(7) 0.140(9) 0.044(4) -0.005(5) -0.005(4) 0.006(7)
C27 0.073(7) 0.141(9) 0.064(5) -0.044(5) 0.001(4) -0.025(6)
C28 0.099(9) 0.198(13) 0.050(5) -0.047(6) 0.015(5) 0.017(8)
C29 0.071(7) 0.268(18) 0.047(5) 0.038(8) 0.006(5) -0.041(10)
C30 0.126(9) 0.053(5) 0.097(7) 0.007(5) 0.053(6) 0.004(6)
C31 0.085(7) 0.058(6) 0.120(8) 0.024(5) -0.010(6) -0.003(5)
C32 0.091(8) 0.057(6) 0.180(11) 0.004(6) 0.061(8) 0.028(6)
C33 0.157(11) 0.048(5) 0.113(8) -0.039(5) 0.008(8) -0.015(6)
C34 0.067(6) 0.063(6) 0.160(10) 0.010(6) 0.014(7) -0.020(5)
C35 0.054(6) 0.149(9) 0.080(6) -0.011(5) 0.028(4) -0.012(5)
C36 0.058(7) 0.189(13) 0.238(15) -0.086(11) 0.025(8) 0.024(8)
C37 0.044(6) 0.248(16) 0.166(11) -0.040(10) -0.016(6) 0.009(8)
C38 0.051(5) 0.144(9) 0.100(7) -0.026(6) 0.003(4) -0.022(5)
C39 0.116(10) 0.188(13) 0.113(9) -0.012(8) -0.001(7) -0.054(9)
C40 0.117(10) 0.199(13) 0.103(9) -0.021(8) -0.024(7) -0.048(9)
C41 0.105(9) 0.114(8) 0.118(9) 0.020(7) -0.030(7) -0.036(7)
C42 0.118(9) 0.107(8) 0.113(8) -0.012(6) -0.005(7) -0.032(7)
O2 0.084(5) 0.131(6) 0.123(6) -0.025(4) -0.017(4) -0.037(4)

loop_
_atom_type_symbol
_atom_type_description
_atom_type_scat_dispersion_real
_atom_type_scat_dispersion_imag
_atom_type_scat_source
C C 0.0033 0.0016 'International Tables Vol C Tables 4.2.6.8 and 6.1.1.4'
H H 0.0000 0.0000 'International Tables Vol C Tables 4.2.6.8 and 6.1.1.4'
N N 0.0061 0.0033 'International Tables Vol C Tables 4.2.6.8 and 6.1.1.4'
O O 0.0106 0.0060 'International Tables Vol C Tables 4.2.6.8 and 6.1.1.4'
S S 0.1246 0.1234 'International Tables Vol C Tables 4.2.6.8 and 6.1.1.4'
Dy Dy -0.1892 4.4098 'International Tables Vol C Tables 4.2.6.8 and 6.1.1.4'

loop_
_geom_angle_atom_site_label_1
_geom_angle_atom_site_label_2
_geom_angle_atom_site_label_3
_geom_angle
N2 Dy1 N4 56.41(16)
N2 Dy1 O1 78.55(15)
N4 Dy1 O1 85.17(16)
N2 Dy1 C2 151.3(2)
N4 Dy1 C2 96.8(2)
O1 Dy1 C2 112.0(2)
N2 Dy1 C1 148.17(19)
N4 Dy1 C1 97.29(19)
O1 Dy1 C1 81.9(2)
C2 Dy1 C1 30.2(2)
N2 Dy1 C5 151.7(2)
N4 Dy1 C5 124.1(2)
O1 Dy1 C5 73.46(19)
C2 Dy1 C5 49.8(2)
C1 Dy1 C5 30.10(19)
N2 Dy1 C3 157.8(2)
N4 Dy1 C3 123.2(2)
O1 Dy1 C3 123.43(19)
C2 Dy1 C3 30.1(2)
C1 Dy1 C3 49.8(2)
C5 Dy1 C3 50.0(2)
N2 Dy1 C4 158.1(2)
N4 Dy1 C4 145.4(2)
O1 Dy1 C4 98.0(2)
C2 Dy1 C4 49.9(2)
C1 Dy1 C4 49.7(2)
C5 Dy1 C4 30.07(19)
C3 Dy1 C4 30.5(2)
N2 Dy1 S2 70.03(12)
N4 Dy1 S2 126.44(12)
O1 Dy1 S2 84.70(12)
C2 Dy1 S2 135.43(19)
C1 Dy1 S2 132.75(15)
C5 Dy1 S2 102.71(16)
C3 Dy1 S2 105.9(2)
C4 Dy1 S2 88.17(17)
N2 Dy1 C18 28.48(16)
N4 Dy1 C18 28.16(15)
O1 Dy1 C18 83.39(15)
C2 Dy1 C18 123.6(2)
C1 Dy1 C18 124.50(19)
C5 Dy1 C18 146.8(2)
C3 Dy1 C18 144.8(2)
C4 Dy1 C18 173.4(2)
S2 Dy1 C18 98.37(13)
N2 Dy1 S1 77.27(12)
N4 Dy1 S1 87.60(12)
O1 Dy1 S1 154.70(12)
C2 Dy1 S1 92.91(18)
C1 Dy1 S1 123.14(16)
C5 Dy1 S1 129.66(16)
C3 Dy1 S1 80.50(16)
C4 Dy1 S1 101.66(18)
S2 Dy1 S1 80.21(5)
C18 Dy1 S1 78.90(12)
N1 Dy2 C28 115.8(3)
N1 Dy2 C33 101.2(3)
C28 Dy2 C33 80.9(4)
N1 Dy2 C32 122.6(2)
C28 Dy2 C32 90.2(4)
C33 Dy2 C32 30.2(3)
N1 Dy2 C27 85.9(2)
C28 Dy2 C27 30.4(3)
C33 Dy2 C27 80.8(3)
C32 Dy2 C27 103.1(4)
N1 Dy2 C31 105.9(3)
C28 Dy2 C31 120.0(4)
C33 Dy2 C31 49.1(3)
C32 Dy2 C31 29.9(3)
C27 Dy2 C31 129.7(3)
N1 Dy2 C29 117.4(3)
C28 Dy2 C29 30.7(3)
C33 Dy2 C29 109.9(4)
C32 Dy2 C29 110.3(4)
C27 Dy2 C29 49.7(3)
C31 Dy2 C29 135.6(4)
N1 Dy2 C34 74.0(2)
C28 Dy2 C34 103.8(4)
C33 Dy2 C34 29.9(3)
C32 Dy2 C34 49.7(3)
C27 Dy2 C34 91.1(3)
C31 Dy2 C34 49.1(3)
C29 Dy2 C34 134.4(5)
N1 Dy2 C25 89.1(3)
C28 Dy2 C25 49.6(4)
C33 Dy2 C25 127.9(3)
C32 Dy2 C25 138.6(4)
C27 Dy2 C25 48.8(3)
C31 Dy2 C25 165.0(4)
C29 Dy2 C25 29.6(3)
C34 Dy2 C25 138.1(3)
N1 Dy2 C30 77.3(2)
C28 Dy2 C30 129.4(4)
C33 Dy2 C30 48.6(3)
C32 Dy2 C30 49.0(3)
C27 Dy2 C30 120.4(3)
C31 Dy2 C30 29.6(2)
C29 Dy2 C30 157.8(4)
C34 Dy2 C30 29.3(2)
C25 Dy2 C30 163.9(4)
N1 Dy2 C26 70.5(2)
C28 Dy2 C26 49.2(3)
C33 Dy2 C26 107.7(3)
C32 Dy2 C26 132.0(4)
C27 Dy2 C26 29.0(3)
C31 Dy2 C26 156.3(3)
C29 Dy2 C26 49.0(3)
C34 Dy2 C26 109.1(3)
C25 Dy2 C26 29.6(3)
C30 Dy2 C26 134.7(4)
N1 Dy2 S1 65.85(11)
C28 Dy2 S1 142.9(3)
C33 Dy2 S1 136.1(2)
C32 Dy2 S1 121.1(3)
C27 Dy2 S1 135.3(3)
C31 Dy2 S1 92.3(2)
C29 Dy2 S1 113.1(4)
C34 Dy2 S1 111.6(3)
C25 Dy2 S1 94.8(2)
C30 Dy2 S1 87.6(2)
C26 Dy2 S1 106.5(2)
C6 S1 Dy2 100.29(19)
C6 S1 Dy1 124.5(2)
Dy2 S1 Dy1 98.54(5)
C12 S2 Dy1 96.9(2)
C12 S2 Dy2 114.3(2)
Dy1 S2 Dy2 98.81(5)
C11 N1 Dy2 116.1(3)
C18 N2 C17 130.6(5)
C18 N2 Dy1 96.9(4)
C17 N2 Dy1 124.7(4)
C18 N3 C19 123.3(5)
C18 N4 C22 123.4(5)
C18 N4 Dy1 92.6(3)
C22 N4 Dy1 139.5(4)
C38 O1 C35 105.7(6)
C38 O1 Dy1 126.2(4)
C35 O1 Dy1 127.9(4)
C5 C1 C2 108.2(7)
C5 C1 Dy1 75.1(4)
C2 C1 Dy1 74.9(4)
C3 C2 C1 108.3(7)
C3 C2 Dy1 75.5(4)
C1 C2 Dy1 74.9(4)
C2 C3 C4 107.4(7)
C2 C3 Dy1 74.4(4)
C4 C3 Dy1 74.8(4)
C5 C4 C3 107.8(7)
C5 C4 Dy1 74.5(4)
C3 C4 Dy1 74.7(4)
C1 C5 C4 108.3(7)
C1 C5 Dy1 74.8(4)
C4 C5 Dy1 75.4(4)
C7 C6 C11 117.5(6)
C7 C6 S1 123.3(5)
C11 C6 S1 119.2(5)
C8 C7 C6 120.5(6)
C9 C8 C7 121.2(7)
C8 C9 C10 119.5(7)
C9 C10 C11 120.8(7)
C10 C11 C6 120.5(6)
C10 C11 N1 122.1(6)
C6 C11 N1 117.4(5)
C13 C12 C17 119.9(6)
C13 C12 S2 118.9(5)
C17 C12 S2 121.0(4)
C12 C13 C14 121.3(6)
C15 C14 C13 119.2(6)
C14 C15 C16 120.5(6)
C15 C16 C17 122.0(6)
C16 C17 N2 127.3(5)
C16 C17 C12 117.0(5)
N2 C17 C12 115.4(5)
N4 C18 N2 113.3(5)
N4 C18 N3 124.1(5)
N2 C18 N3 122.7(5)
N4 C18 Dy1 59.3(3)
N2 C18 Dy1 54.6(3)
N3 C18 Dy1 171.5(4)
N3 C19 C21 109.5(5)
N3 C19 C20 110.9(6)
C21 C19 C20 111.4(6)
N4 C22 C24 110.4(6)
N4 C22 C23 110.7(5)
C24 C22 C23 110.9(7)
C29 C25 C26 108.1(11)
C29 C25 Dy2 74.3(6)
C26 C25 Dy2 75.3(5)
C27 C26 C25 108.9(10)
C27 C26 Dy2 73.7(5)
C25 C26 Dy2 75.0(5)
C26 C27 C28 108.8(9)
C26 C27 Dy2 77.3(5)
C28 C27 Dy2 73.5(4)
C27 C28 C29 107.1(10)
C27 C28 Dy2 76.1(5)
C29 C28 Dy2 76.7(5)
C25 C29 C28 107.1(10)
C25 C29 Dy2 76.1(5)
C28 C29 Dy2 72.7(5)
C34 C30 C31 108.9(8)
C34 C30 Dy2 74.7(5)
C31 C30 Dy2 73.6(5)
C32 C31 C30 108.2(9)
C32 C31 Dy2 74.3(5)
C30 C31 Dy2 76.8(5)
C31 C32 C33 107.0(9)
C31 C32 Dy2 75.8(5)
C33 C32 Dy2 74.9(5)
C34 C33 C32 108.9(9)
C34 C33 Dy2 76.7(5)
C32 C33 Dy2 75.0(5)
C30 C34 C33 107.0(9)
C30 C34 Dy2 76.0(5)
C33 C34 Dy2 73.4(5)
C36 C35 O1 105.5(7)
C35 C36 C37 106.6(8)
C38 C37 C36 104.8(8)
O1 C38 C37 108.6(8)
O2 C39 C40 107.6(10)
C39 C40 C41 108.4(9)
C40 C41 C42 102.2(9)
O2 C42 C41 109.9(9)
C39 O2 C42 109.1(7)

loop_
_geom_bond_atom_site_label_1
_geom_bond_atom_site_label_2
_geom_bond_distance
Dy1 N2 2.293(4)
Dy1 N4 2.404(4)
Dy1 O1 2.440(4)
Dy1 C2 2.664(7)
Dy1 C1 2.665(6)
Dy1 C5 2.668(6)
Dy1 C3 2.677(7)
Dy1 C4 2.679(6)
Dy1 S2 2.7834(17)
Dy1 C18 2.793(6)
Dy1 S1 2.8439(18)
Dy2 N1 2.562(5)
Dy2 C28 2.609(8)
Dy2 C33 2.625(8)
Dy2 C32 2.627(8)
Dy2 C27 2.641(7)
Dy2 C31 2.644(8)
Dy2 C29 2.659(8)
Dy2 C34 2.666(8)
Dy2 C25 2.681(8)
Dy2 C30 2.683(8)
Dy2 C26 2.684(8)
Dy2 S1 2.8170(16)
S1 C6 1.766(6)
S2 C12 1.780(6)
N1 C11 1.454(7)
N2 C18 1.342(7)
N2 C17 1.398(7)
N3 C18 1.375(7)
N3 C19 1.454(7)
N4 C18 1.319(7)
N4 C22 1.467(7)
O1 C38 1.410(8)
O1 C35 1.442(8)
C1 C5 1.385(9)
C1 C2 1.389(9)
C2 C3 1.387(10)
C3 C4 1.408(10)
C4 C5 1.387(9)
C6 C7 1.380(8)
C6 C11 1.390(8)
C7 C8 1.376(8)
C8 C9 1.341(9)
C9 C10 1.357(9)
C10 C11 1.372(8)
C12 C13 1.372(8)
C12 C17 1.412(8)
C13 C14 1.376(9)
C14 C15 1.355(9)
C15 C16 1.372(8)
C16 C17 1.380(8)
C19 C21 1.501(8)
C19 C20 1.507(9)
C22 C24 1.473(9)
C22 C23 1.480(9)
C25 C29 1.365(14)
C25 C26 1.372(12)
C26 C27 1.333(12)
C27 C28 1.377(12)
C28 C29 1.393(15)
C30 C34 1.353(11)
C30 C31 1.360(11)
C31 C32 1.359(12)
C32 C33 1.366(12)
C33 C34 1.366(12)
C35 C36 1.392(12)
C36 C37 1.430(13)
C37 C38 1.425(11)
C39 O2 1.363(11)
C39 C40 1.444(12)
C40 C41 1.447(12)
C41 C42 1.468(11)
C42 O2 1.397(11)

loop_
_geom_hbond_atom_site_label_D
_geom_hbond_atom_site_label_H
_geom_hbond_atom_site_label_A
_geom_hbond_distance_DH
_geom_hbond_distance_HA
_geom_hbond_distance_DA
_geom_hbond_angle_DHA
_geom_hbond_site_symmetry_A
N1 H1B O2 0.90 2.21 3.082(8) 163.4 1_455
